data_2235086
loop_
_publ_author_name
'Jin, Yu'

_publ_section_title
;
 Propanaminium <i>p</i>-toluenesulfonate
;
_journal_coeditor_code IM2372
_journal_issue 6
_journal_name_full 'Acta Crystallographica Section E'
_journal_page_first o1648
_journal_paper_doi 10.1107/S1600536812019435
_journal_volume 68
_journal_year 2012
_chemical_formula_iupac 'C3 H10 N +, C7 H7 O3 S -'
_chemical_formula_moiety 'C3 H10 N +, C7 H7 O3 S -'
_chemical_formula_sum 'C10 H17 N O3 S'
_chemical_formula_weight 231.31
_chemical_name_systematic
;
Propanaminium <i>p</i>-toluenesulfonate
;
_space_group_IT_number 2
_symmetry_cell_setting triclinic
_symmetry_space_group_name_Hall '-P 1'
_symmetry_space_group_name_H-M 'P -1'
_atom_sites_solution_hydrogens geom
_atom_sites_solution_primary direct
_atom_sites_solution_secondary difmap
_audit_creation_method SHELXL-97
_cell_angle_alpha 93.81(3)
_cell_angle_beta 94.22(3)
_cell_angle_gamma 91.27(3)
_cell_formula_units_Z 2
_cell_length_a 5.6682(11)
_cell_length_b 7.3927(15)
_cell_length_c 13.817(3)
_cell_measurement_reflns_used 3450
_cell_measurement_temperature 293(2)
_cell_measurement_theta_max 55.28
_cell_measurement_theta_min 6.21
_cell_volume 575.9(2)
_computing_cell_refinement 'CrystalClear (Rigaku, 2005)'
_computing_data_collection 'CrystalClear (Rigaku, 2005)'
_computing_data_reduction 'CrystalClear (Rigaku, 2005)'
_computing_molecular_graphics 'SHELXTL (Sheldrick, 2008)'
_computing_publication_material 'SHELXL97 (Sheldrick, 2008)'
_computing_structure_refinement 'SHELXL97 (Sheldrick, 2008)'
_computing_structure_solution 'SHELXS97 (Sheldrick, 2008)'
_diffrn_ambient_temperature 293(2)
_diffrn_measured_fraction_theta_full 0.997
_diffrn_measured_fraction_theta_max 0.997
_diffrn_measurement_device_type 'Rigaku Mercury CCD'
_diffrn_measurement_method \w
_diffrn_radiation_monochromator graphite
_diffrn_radiation_source 'fine-focus sealed tube'
_diffrn_radiation_type MoK\a
_diffrn_radiation_wavelength 0.71073
_diffrn_reflns_av_R_equivalents 0.0397
_diffrn_reflns_av_sigmaI/netI 0.0554
_diffrn_reflns_limit_h_max 7
_diffrn_reflns_limit_h_min -7
_diffrn_reflns_limit_k_max 9
_diffrn_reflns_limit_k_min -9
_diffrn_reflns_limit_l_max 17
_diffrn_reflns_limit_l_min -17
_diffrn_reflns_number 6023
_diffrn_reflns_theta_full 27.48
_diffrn_reflns_theta_max 27.48
_diffrn_reflns_theta_min 3.04
_exptl_absorpt_coefficient_mu 0.269
_exptl_absorpt_correction_T_max 1.0000
_exptl_absorpt_correction_T_min 0.4887
_exptl_absorpt_correction_type multi-scan
_exptl_absorpt_process_details '(CrystalClear; Rigaku, 2005)'
_exptl_crystal_colour colorless
_exptl_crystal_density_diffrn 1.334
_exptl_crystal_density_method 'not measured'
_exptl_crystal_description block
_exptl_crystal_F_000 248
_exptl_crystal_size_max 0.3
_exptl_crystal_size_mid 0.3
_exptl_crystal_size_min 0.2
_refine_diff_density_max 1.019
_refine_diff_density_min -0.518
_refine_ls_extinction_method none
_refine_ls_goodness_of_fit_ref 1.031
_refine_ls_hydrogen_treatment constr
_refine_ls_matrix_type full
_refine_ls_number_parameters 139
_refine_ls_number_reflns 2639
_refine_ls_number_restraints 0
_refine_ls_restrained_S_all 1.031
_refine_ls_R_factor_all 0.0957
_refine_ls_R_factor_gt 0.0687
_refine_ls_shift/su_max 0.000
_refine_ls_shift/su_mean 0.000
_refine_ls_structure_factor_coef Fsqd
_refine_ls_weighting_details 'calc w=1/[\s^2^(Fo^2^)+(0.0894P)^2^+0.5890P] where P=(Fo^2^+2Fc^2^)/3'
_refine_ls_weighting_scheme calc
_refine_ls_wR_factor_gt 0.1720
_refine_ls_wR_factor_ref 0.1893
_reflns_number_gt 1897
_reflns_number_total 2639
_reflns_threshold_expression I>2sigma(I)
_cod_data_source_file im2372.cif
_cod_data_source_block I
_cod_database_code 2235086
_cod_database_fobs_code 2235086

loop_
_symmetry_equiv_pos_as_xyz
'x, y, z'
'-x, -y, -z'

loop_
_atom_site_type_symbol
_atom_site_label
_atom_site_fract_x
_atom_site_fract_y
_atom_site_fract_z
_atom_site_U_iso_or_equiv
_atom_site_adp_type
_atom_site_calc_flag
_atom_site_refinement_flags
_atom_site_occupancy
_atom_site_symmetry_multiplicity
C C1 0.1911(8) 0.6760(6) 0.2544(3) 0.0653(12) Uani d . 1 1
H H1D 0.3047 0.7734 0.2710 0.098 Uiso calc R 1 1
H H1E 0.1634 0.6599 0.1849 0.098 Uiso calc R 1 1
H H1F 0.2509 0.5662 0.2790 0.098 Uiso calc R 1 1
C C2 -0.0444(8) 0.7220(7) 0.2999(3) 0.0667(12) Uani d . 1 1
H H2A -0.1012 0.8366 0.2784 0.080 Uiso calc R 1 1
H H2B -0.1639 0.6284 0.2796 0.080 Uiso calc R 1 1
C C3 -0.0004(9) 0.7333(7) 0.4042(3) 0.0677(12) Uani d . 1 1
H H3A 0.1028 0.8379 0.4235 0.081 Uiso calc R 1 1
H H3B 0.0829 0.6263 0.4229 0.081 Uiso calc R 1 1
C C4 0.6719(8) 0.7797(6) 1.0672(3) 0.0566(10) Uani d . 1 1
H H4A 0.8354 0.7483 1.0741 0.085 Uiso calc R 1 1
H H4B 0.5784 0.6936 1.0980 0.085 Uiso calc R 1 1
H H4C 0.6535 0.8988 1.0973 0.085 Uiso calc R 1 1
C C5 0.5912(6) 0.7771(4) 0.9612(2) 0.0390(8) Uani d . 1 1
C C6 0.3676(6) 0.7134(5) 0.9274(2) 0.0426(8) Uani d . 1 1
H H6 0.2666 0.6691 0.9709 0.051 Uiso calc R 1 1
C C7 0.2909(6) 0.7140(4) 0.8304(2) 0.0379(7) Uani d . 1 1
H H7 0.1392 0.6712 0.8091 0.045 Uiso calc R 1 1
C C8 0.4394(5) 0.7782(4) 0.7650(2) 0.0287(6) Uani d . 1 1
C C9 0.6642(6) 0.8422(5) 0.7971(2) 0.0403(8) Uani d . 1 1
H H9 0.7662 0.8846 0.7534 0.048 Uiso calc R 1 1
C C10 0.7356(6) 0.8427(5) 0.8943(2) 0.0444(8) Uani d . 1 1
H H10 0.8858 0.8886 0.9158 0.053 Uiso calc R 1 1
N N1 -0.2160(5) 0.7484(4) 0.45840(19) 0.0394(7) Uani d . 1 1
H H1A -0.2958 0.8447 0.4408 0.059 Uiso calc R 1 1
H H1B -0.1749 0.7606 0.5220 0.059 Uiso calc R 1 1
H H1C -0.3069 0.6488 0.4450 0.059 Uiso calc R 1 1
O O1 0.0916(4) 0.7800(4) 0.63485(18) 0.0593(8) Uani d . 1 1
O O2 0.4559(5) 0.9336(3) 0.60426(17) 0.0487(6) Uani d . 1 1
O O3 0.4344(4) 0.6090(3) 0.59619(16) 0.0463(6) Uani d . 1 1
S S1 0.34710(14) 0.77477(11) 0.64010(5) 0.0344(3) Uani d . 1 1

loop_
_atom_site_aniso_label
_atom_site_aniso_U_11
_atom_site_aniso_U_22
_atom_site_aniso_U_33
_atom_site_aniso_U_12
_atom_site_aniso_U_13
_atom_site_aniso_U_23
C1 0.073(3) 0.068(3) 0.058(3) 0.010(2) 0.025(2) 0.006(2)
C2 0.072(3) 0.070(3) 0.057(3) 0.004(2) -0.004(2) 0.005(2)
C3 0.079(3) 0.065(3) 0.059(3) -0.004(2) 0.013(2) -0.003(2)
C4 0.076(3) 0.059(2) 0.0333(18) 0.015(2) -0.0078(18) 0.0034(17)
C5 0.050(2) 0.0366(17) 0.0294(15) 0.0122(15) -0.0036(14) 0.0001(13)
C6 0.051(2) 0.0438(19) 0.0345(16) -0.0011(16) 0.0067(15) 0.0081(14)
C7 0.0376(17) 0.0409(18) 0.0349(16) -0.0059(14) 0.0036(13) 0.0010(13)
C8 0.0336(15) 0.0271(14) 0.0251(13) 0.0081(12) 0.0012(11) -0.0021(11)
C9 0.0331(17) 0.052(2) 0.0361(16) -0.0024(14) 0.0050(14) 0.0024(15)
C10 0.0329(17) 0.058(2) 0.0406(18) 0.0017(15) -0.0019(14) -0.0033(16)
N1 0.0468(16) 0.0387(15) 0.0326(14) 0.0032(12) 0.0017(12) 0.0022(12)
O1 0.0358(14) 0.103(2) 0.0379(13) 0.0121(14) -0.0045(11) -0.0013(14)
O2 0.0657(17) 0.0429(14) 0.0392(13) 0.0082(12) 0.0040(12) 0.0136(11)
O3 0.0599(16) 0.0423(13) 0.0356(12) 0.0057(11) 0.0045(11) -0.0088(10)
S1 0.0370(5) 0.0403(5) 0.0255(4) 0.0057(3) 0.0007(3) 0.0003(3)

loop_
_atom_type_symbol
_atom_type_description
_atom_type_scat_dispersion_real
_atom_type_scat_dispersion_imag
_atom_type_scat_source
C C 0.0033 0.0016 'International Tables Vol C Tables 4.2.6.8 and 6.1.1.4'
H H 0.0000 0.0000 'International Tables Vol C Tables 4.2.6.8 and 6.1.1.4'
N N 0.0061 0.0033 'International Tables Vol C Tables 4.2.6.8 and 6.1.1.4'
O O 0.0106 0.0060 'International Tables Vol C Tables 4.2.6.8 and 6.1.1.4'
S S 0.1246 0.1234 'International Tables Vol C Tables 4.2.6.8 and 6.1.1.4'

loop_
_geom_angle_atom_site_label_1
_geom_angle_atom_site_label_2
_geom_angle_atom_site_label_3
_geom_angle
C2 C1 H1D 109.5
C2 C1 H1E 109.5
H1D C1 H1E 109.5
C2 C1 H1F 109.5
H1D C1 H1F 109.5
H1E C1 H1F 109.5
C3 C2 C1 108.1(4)
C3 C2 H2A 110.1
C1 C2 H2A 110.1
C3 C2 H2B 110.1
C1 C2 H2B 110.1
H2A C2 H2B 108.4
C2 C3 N1 114.5(4)
C2 C3 H3A 108.6
N1 C3 H3A 108.6
C2 C3 H3B 108.6
N1 C3 H3B 108.6
H3A C3 H3B 107.6
C5 C4 H4A 109.5
C5 C4 H4B 109.5
H4A C4 H4B 109.5
C5 C4 H4C 109.5
H4A C4 H4C 109.5
H4B C4 H4C 109.5
C6 C5 C10 117.6(3)
C6 C5 C4 121.1(3)
C10 C5 C4 121.3(3)
C7 C6 C5 121.3(3)
C7 C6 H6 119.3
C5 C6 H6 119.3
C6 C7 C8 120.0(3)
C6 C7 H7 120.0
C8 C7 H7 120.0
C7 C8 C9 119.8(3)
C7 C8 S1 120.6(2)
C9 C8 S1 119.6(2)
C10 C9 C8 119.3(3)
C10 C9 H9 120.4
C8 C9 H9 120.4
C9 C10 C5 122.1(3)
C9 C10 H10 118.9
C5 C10 H10 118.9
C3 N1 H1A 109.5
C3 N1 H1B 109.5
H1A N1 H1B 109.5
C3 N1 H1C 109.5
H1A N1 H1C 109.5
H1B N1 H1C 109.5
O3 S1 O1 113.29(17)
O3 S1 O2 111.81(15)
O1 S1 O2 112.99(17)
O3 S1 C8 106.01(14)
O1 S1 C8 105.90(15)
O2 S1 C8 106.13(15)

loop_
_geom_bond_atom_site_label_1
_geom_bond_atom_site_label_2
_geom_bond_distance
C1 C2 1.552(6)
C1 H1D 0.9600
C1 H1E 0.9600
C1 H1F 0.9600
C2 C3 1.442(6)
C2 H2A 0.9700
C2 H2B 0.9700
C3 N1 1.482(5)
C3 H3A 0.9700
C3 H3B 0.9700
C4 C5 1.500(4)
C4 H4A 0.9600
C4 H4B 0.9600
C4 H4C 0.9600
C5 C6 1.380(5)
C5 C10 1.383(5)
C6 C7 1.378(4)
C6 H6 0.9300
C7 C8 1.379(4)
C7 H7 0.9300
C8 C9 1.381(4)
C8 S1 1.764(3)
C9 C10 1.374(5)
C9 H9 0.9300
C10 H10 0.9300
N1 H1A 0.8900
N1 H1B 0.8900
N1 H1C 0.8900
O1 S1 1.446(3)
O2 S1 1.447(3)
O3 S1 1.445(2)

loop_
_geom_hbond_atom_site_label_D
_geom_hbond_atom_site_label_H
_geom_hbond_atom_site_label_A
_geom_hbond_site_symmetry_A
_geom_hbond_distance_DH
_geom_hbond_distance_HA
_geom_hbond_distance_DA
_geom_hbond_angle_DHA
N1 H1A O2 2_576 0.89 2.00 2.892(4) 175.9
N1 H1C O3 2_566 0.89 2.05 2.921(4) 164.9
N1 H1B O1 . 0.89 2.09 2.884(4) 148.9

loop_
_cod_related_entry_id
_cod_related_entry_database
_cod_related_entry_code
1 ChemSpider 13706082
